data_4309968
loop_
_publ_author_name
'Mohammad A. Omary'
'Manal A. Rawashdeh-Omary'
'M. W. Alexander Gonser'
'Oussama Elbjeirami'
'Tom Grimes'
'Thomas R. Cundari'
'Himashinie V. K. Diyabalanage'
'Chammi S. Palehepitiya Gamage'
'H. V. Rasika Dias'

_publ_section_title
;
Metal Effect on the Supramolecular Structure, Photophysics, and Acid-Base
Character of Trinuclear Pyrazolato Coinage Metal Complexes
;
_journal_name_full 'Inorganic Chemistry'
_journal_page_first 8200
_journal_page_last 8210
_journal_paper_doi 10.1021/ic0508730
_journal_volume 44
_journal_year 2005
_chemical_formula_sum 'C15 H3 Au3 F18 N6'
_chemical_formula_weight 1200.13
_chemical_name_common {[3,5-(CF3)2Pz]Au}3
_chemical_name_systematic
; 
 ? 
;
_space_group_IT_number 2
_symmetry_cell_setting triclinic
_symmetry_space_group_name_Hall '-P 1'
_symmetry_space_group_name_H-M 'P -1'
_atom_sites_solution_hydrogens geom
_atom_sites_solution_primary direct
_atom_sites_solution_secondary difmap
_audit_creation_method SHELXL-97
_cell_angle_alpha 65.9710(10)
_cell_angle_beta 80.6830(10)
_cell_angle_gamma 80.4810(10)
_cell_formula_units_Z 2
_cell_length_a 9.0547(3)
_cell_length_b 11.7744(4)
_cell_length_c 12.0997(5)
_cell_measurement_reflns_used 8753
_cell_measurement_temperature 100(2)
_cell_measurement_theta_max 28.28
_cell_measurement_theta_min 2.29
_cell_volume 1155.56(7)
_computing_cell_refinement 'Bruker SMART'
_computing_data_collection 'Bruker SMART'
_computing_data_reduction 'Bruker SAINT'
_computing_molecular_graphics 'Bruker SHELXTL'
_computing_publication_material 'Bruker SHELXTL'
_computing_structure_refinement 'SHELXL-97 (Sheldrick, 1997)'
_computing_structure_solution 'SHELXS-97 (Sheldrick, 1990)'
_diffrn_ambient_temperature 100(2)
_diffrn_measured_fraction_theta_full 0.993
_diffrn_measured_fraction_theta_max 0.993
_diffrn_measurement_device_type 'CCD area detector'
_diffrn_measurement_method 'phi and omega scans'
_diffrn_radiation_monochromator graphite
_diffrn_radiation_source 'fine-focus sealed tube'
_diffrn_radiation_type MoK\a
_diffrn_radiation_wavelength 0.71073
_diffrn_reflns_av_R_equivalents 0.0238
_diffrn_reflns_av_sigmaI/netI 0.0316
_diffrn_reflns_limit_h_max 11
_diffrn_reflns_limit_h_min -11
_diffrn_reflns_limit_k_max 14
_diffrn_reflns_limit_k_min -14
_diffrn_reflns_limit_l_max 14
_diffrn_reflns_limit_l_min -14
_diffrn_reflns_number 9383
_diffrn_reflns_theta_full 26.00
_diffrn_reflns_theta_max 26.00
_diffrn_reflns_theta_min 1.85
_exptl_absorpt_coefficient_mu 19.163
_exptl_absorpt_correction_T_max 0.3093
_exptl_absorpt_correction_T_min 0.2270
_exptl_absorpt_correction_type none
_exptl_absorpt_process_details SADABS
_exptl_crystal_colour colorless
_exptl_crystal_density_diffrn 3.449
_exptl_crystal_density_meas 0
_exptl_crystal_density_method 'not measured'
_exptl_crystal_description rods
_exptl_crystal_F_000 1068
_exptl_crystal_size_max 0.11
_exptl_crystal_size_mid 0.08
_exptl_crystal_size_min 0.08
_refine_diff_density_max 1.371
_refine_diff_density_min -1.085
_refine_diff_density_rms 0.176
_refine_ls_extinction_method none
_refine_ls_goodness_of_fit_ref 1.065
_refine_ls_hydrogen_treatment mixed
_refine_ls_matrix_type full
_refine_ls_number_parameters 391
_refine_ls_number_reflns 4506
_refine_ls_number_restraints 0
_refine_ls_restrained_S_all 1.065
_refine_ls_R_factor_all 0.0219
_refine_ls_R_factor_gt 0.0204
_refine_ls_shift/su_max 0.001
_refine_ls_shift/su_mean 0.000
_refine_ls_structure_factor_coef Fsqd
_refine_ls_weighting_details 'calc w=1/[\s^2^(Fo^2^)+(0.0251P)^2^+0.0000P] where P=(Fo^2^+2Fc^2^)/3'
_refine_ls_weighting_scheme calc
_refine_ls_wR_factor_gt 0.0496
_refine_ls_wR_factor_ref 0.0502
_reflns_number_gt 4280
_reflns_number_total 4506
_reflns_threshold_expression >2sigma(I)
_cod_data_source_file ic0508730si20050531_100753_3.cif
_cod_data_source_block dias119s
_cod_depositor_comments
;
The following automatic conversions were performed:
'_symmetry_cell_setting' value 'Triclinic' changed to 'triclinic'
according to '/home/saulius/struct/CIF-dictionaries/cif_core.dic'
dictionary named 'cif_core.dic' version 2.4.1 from 2010-06-29.

Automatic conversion script
Id: cif_fix_enum 1527 2010-12-29 10:47:43Z saulius 
;
_cod_database_code 4309968

loop_
_symmetry_equiv_pos_as_xyz
'x, y, z'
'-x, -y, -z'

loop_
_atom_site_label
_atom_site_type_symbol
_atom_site_fract_x
_atom_site_fract_y
_atom_site_fract_z
_atom_site_U_iso_or_equiv
_atom_site_adp_type
_atom_site_occupancy
_atom_site_symmetry_multiplicity
_atom_site_calc_flag
_atom_site_refinement_flags
_atom_site_disorder_assembly
_atom_site_disorder_group
Au1 Au 0.185215(19) 0.027750(16) 0.313058(15) 0.01402(6) Uani 1 1 d . . .
Au2 Au 0.320080(19) 0.204866(16) 0.422773(15) 0.01363(6) Uani 1 1 d . . .
Au3 Au 0.253963(18) -0.087657(16) 0.605729(15) 0.01369(6) Uani 1 1 d . . .
N1 N 0.2362(4) 0.1989(4) 0.2021(3) 0.0154(8) Uani 1 1 d . . .
N2 N 0.2675(4) 0.2768(4) 0.2511(3) 0.0156(8) Uani 1 1 d . . .
N3 N 0.3746(4) 0.1328(4) 0.5937(3) 0.0156(8) Uani 1 1 d . . .
N4 N 0.3507(4) 0.0125(3) 0.6673(3) 0.0151(8) Uani 1 1 d . . .
N5 N 0.1575(4) -0.1881(4) 0.5443(3) 0.0150(8) Uani 1 1 d . . .
N6 N 0.1338(4) -0.1424(4) 0.4250(3) 0.0150(8) Uani 1 1 d . . .
F1 F 0.2542(4) 0.4974(3) 0.2917(3) 0.0313(7) Uani 1 1 d . . .
F2 F 0.4595(3) 0.5041(3) 0.1739(4) 0.0484(10) Uani 1 1 d . . .
F3 F 0.2556(4) 0.6064(3) 0.1000(3) 0.0332(7) Uani 1 1 d . . .
F4 F 0.2507(4) 0.0902(3) 0.0311(3) 0.0313(7) Uani 1 1 d . . .
F5 F 0.0465(3) 0.2166(4) -0.0023(3) 0.0444(10) Uani 1 1 d . . .
F6 F 0.2506(3) 0.2732(3) -0.1140(2) 0.0272(7) Uani 1 1 d . . .
F7 F 0.4165(3) -0.2316(2) 0.8549(2) 0.0231(6) Uani 1 1 d . . .
F8 F 0.2222(3) -0.1358(3) 0.9209(3) 0.0259(7) Uani 1 1 d . . .
F9 F 0.4400(3) -0.1425(3) 0.9749(2) 0.0262(7) Uani 1 1 d . . .
F10 F 0.5495(3) 0.3455(3) 0.4979(3) 0.0292(7) Uani 1 1 d . . .
F11 F 0.3378(3) 0.3926(3) 0.5849(3) 0.0306(7) Uani 1 1 d . . .
F12 F 0.5351(4) 0.3389(3) 0.6787(3) 0.0384(8) Uani 1 1 d . . .
F13 F -0.0566(3) -0.1115(3) 0.2366(3) 0.0290(7) Uani 1 1 d . . .
F14 F 0.1642(3) -0.1983(3) 0.2049(3) 0.0261(6) Uani 1 1 d . . .
F15 F -0.0186(4) -0.3112(3) 0.2896(3) 0.0314(7) Uani 1 1 d . . .
F16 F 0.0567(3) -0.4823(3) 0.7687(3) 0.0260(6) Uani 1 1 d . . .
F17 F 0.2777(3) -0.4243(3) 0.7441(3) 0.0281(7) Uani 1 1 d . . .
F18 F 0.0853(3) -0.3209(3) 0.8017(2) 0.0230(6) Uani 1 1 d . . .
C1 C 0.2784(5) 0.3906(4) 0.1606(4) 0.0165(10) Uani 1 1 d . . .
C2 C 0.2553(5) 0.3880(5) 0.0529(4) 0.0186(10) Uani 1 1 d . . .
H2 H 0.257(5) 0.458(5) -0.028(4) 0.019(13) Uiso 1 1 d . . .
C3 C 0.2293(5) 0.2676(4) 0.0816(4) 0.0173(10) Uani 1 1 d . . .
C4 C 0.3117(5) 0.4994(4) 0.1827(4) 0.0180(10) Uani 1 1 d . . .
C5 C 0.1940(5) 0.2113(5) -0.0003(4) 0.0200(10) Uani 1 1 d . . .
C6 C 0.3942(5) -0.0104(4) 0.7766(4) 0.0145(9) Uani 1 1 d . . .
C7 C 0.4492(5) 0.0928(4) 0.7745(4) 0.0153(9) Uani 1 1 d . . .
H7 H 0.494(5) 0.096(5) 0.842(5) 0.026(14) Uiso 1 1 d . . .
C8 C 0.4341(5) 0.1805(4) 0.6576(4) 0.0163(10) Uani 1 1 d . . .
C9 C 0.3673(5) -0.1312(5) 0.8814(4) 0.0183(10) Uani 1 1 d . . .
C10 C 0.4647(5) 0.3147(5) 0.6050(4) 0.0204(10) Uani 1 1 d . . .
C11 C 0.0743(5) -0.2305(4) 0.4071(4) 0.0137(9) Uani 1 1 d . . .
C12 C 0.0579(5) -0.3346(5) 0.5146(4) 0.0182(10) Uani 1 1 d . . .
H12 H 0.023(5) -0.408(4) 0.527(4) 0.005(11) Uiso 1 1 d . . .
C13 C 0.1129(5) -0.3039(4) 0.5989(4) 0.0163(10) Uani 1 1 d . . .
C14 C 0.0409(5) -0.2118(5) 0.2839(4) 0.0187(10) Uani 1 1 d . . .
C15 C 0.1323(5) -0.3826(4) 0.7285(4) 0.0179(10) Uani 1 1 d . . .

loop_
_atom_site_aniso_label
_atom_site_aniso_U_11
_atom_site_aniso_U_22
_atom_site_aniso_U_33
_atom_site_aniso_U_23
_atom_site_aniso_U_13
_atom_site_aniso_U_12
Au1 0.02132(10) 0.01030(10) 0.00990(10) -0.00265(7) -0.00171(7) -0.00370(7)
Au2 0.02109(10) 0.01056(10) 0.00853(9) -0.00220(7) -0.00153(7) -0.00394(7)
Au3 0.02144(10) 0.01014(9) 0.01015(9) -0.00326(7) -0.00226(7) -0.00485(7)
N1 0.0188(19) 0.016(2) 0.0129(19) -0.0063(16) 0.0000(15) -0.0047(16)
N2 0.021(2) 0.0125(19) 0.014(2) -0.0045(16) -0.0018(16) -0.0045(15)
N3 0.023(2) 0.0115(19) 0.0114(19) -0.0034(16) 0.0017(16) -0.0054(16)
N4 0.0167(18) 0.0101(19) 0.015(2) -0.0005(16) -0.0011(15) -0.0057(15)
N5 0.0194(19) 0.015(2) 0.0112(19) -0.0043(16) -0.0026(15) -0.0046(16)
N6 0.0219(19) 0.0124(19) 0.0085(18) -0.0009(16) 0.0003(15) -0.0062(15)
F1 0.057(2) 0.0211(16) 0.0182(15) -0.0071(13) 0.0000(14) -0.0155(14)
F2 0.0236(16) 0.045(2) 0.095(3) -0.045(2) -0.0078(18) -0.0080(15)
F3 0.059(2) 0.0104(14) 0.0265(17) -0.0004(13) -0.0121(15) -0.0033(14)
F4 0.056(2) 0.0193(16) 0.0197(15) -0.0056(13) -0.0078(14) -0.0092(14)
F5 0.0230(16) 0.087(3) 0.046(2) -0.047(2) -0.0013(15) -0.0132(17)
F6 0.0445(18) 0.0257(16) 0.0101(14) -0.0062(12) -0.0008(12) -0.0046(13)
F7 0.0341(16) 0.0149(14) 0.0189(15) -0.0046(12) -0.0028(12) -0.0041(12)
F8 0.0220(14) 0.0229(15) 0.0214(15) 0.0017(13) 0.0021(12) -0.0036(12)
F9 0.0388(17) 0.0257(16) 0.0136(14) -0.0030(12) -0.0106(12) -0.0065(13)
F10 0.0392(17) 0.0215(16) 0.0239(16) -0.0066(13) 0.0127(13) -0.0173(13)
F11 0.0308(16) 0.0128(15) 0.044(2) -0.0087(14) 0.0030(14) -0.0038(12)
F12 0.063(2) 0.0256(18) 0.0342(19) -0.0083(15) -0.0169(17) -0.0235(16)
F13 0.0357(17) 0.0299(17) 0.0211(16) -0.0111(14) -0.0132(13) 0.0099(13)
F14 0.0274(15) 0.0361(18) 0.0185(15) -0.0157(14) 0.0007(12) -0.0036(13)
F15 0.0478(18) 0.0261(17) 0.0290(17) -0.0131(14) -0.0087(14) -0.0169(14)
F16 0.0365(16) 0.0160(15) 0.0215(15) -0.0001(12) -0.0019(12) -0.0124(12)
F17 0.0250(15) 0.0307(17) 0.0175(15) 0.0011(13) -0.0047(12) 0.0017(13)
F18 0.0336(16) 0.0209(15) 0.0128(14) -0.0055(12) 0.0011(12) -0.0047(12)
C1 0.016(2) 0.017(2) 0.014(2) -0.0015(19) -0.0017(18) -0.0039(18)
C2 0.021(2) 0.016(2) 0.018(3) -0.005(2) -0.0040(19) -0.0036(19)
C3 0.017(2) 0.020(3) 0.013(2) -0.003(2) -0.0029(18) -0.0055(19)
C4 0.020(2) 0.011(2) 0.020(3) -0.0023(19) 0.0000(19) -0.0060(18)
C5 0.021(2) 0.028(3) 0.011(2) -0.006(2) -0.0033(18) -0.005(2)
C6 0.014(2) 0.020(2) 0.013(2) -0.009(2) 0.0014(17) -0.0054(18)
C7 0.021(2) 0.013(2) 0.011(2) -0.0044(19) -0.0001(18) -0.0027(18)
C8 0.019(2) 0.019(2) 0.015(2) -0.010(2) -0.0008(18) -0.0045(19)
C9 0.020(2) 0.018(2) 0.016(2) -0.007(2) -0.0031(19) 0.0025(19)
C10 0.024(2) 0.022(3) 0.017(2) -0.008(2) 0.000(2) -0.008(2)
C11 0.016(2) 0.012(2) 0.015(2) -0.0061(19) -0.0034(18) -0.0030(17)
C12 0.019(2) 0.014(2) 0.022(3) -0.008(2) -0.0004(19) -0.0011(19)
C13 0.018(2) 0.008(2) 0.018(2) -0.0007(19) -0.0022(18) -0.0010(17)
C14 0.017(2) 0.018(2) 0.024(3) -0.012(2) -0.0028(19) -0.0018(19)
C15 0.018(2) 0.017(2) 0.017(2) -0.004(2) -0.0009(19) -0.0067(19)

loop_
_atom_type_symbol
_atom_type_description
_atom_type_scat_dispersion_real
_atom_type_scat_dispersion_imag
_atom_type_scat_source
C C 0.0033 0.0016 'International Tables Vol C Tables 4.2.6.8 and 6.1.1.4'
H H 0.0000 0.0000 'International Tables Vol C Tables 4.2.6.8 and 6.1.1.4'
N N 0.0061 0.0033 'International Tables Vol C Tables 4.2.6.8 and 6.1.1.4'
F F 0.0171 0.0103 'International Tables Vol C Tables 4.2.6.8 and 6.1.1.4'
Au Au -2.0133 8.8022 'International Tables Vol C Tables 4.2.6.8 and 6.1.1.4'

loop_
_geom_angle_atom_site_label_1
_geom_angle_atom_site_label_2
_geom_angle_atom_site_label_3
_geom_angle
_geom_angle_site_symmetry_1
_geom_angle_site_symmetry_3
_geom_angle_publ_flag
N6 Au1 N1 179.45(16) . . ?
N6 Au1 Au2 119.46(11) . . ?
N1 Au1 Au2 60.08(11) . . ?
N6 Au1 Au3 59.85(11) . . ?
N1 Au1 Au3 119.72(11) . . ?
Au2 Au1 Au3 59.731(5) . . ?
N3 Au2 N2 179.46(16) . . ?
N3 Au2 Au3 60.25(11) . . ?
N2 Au2 Au3 119.88(11) . . ?
N3 Au2 Au1 120.39(11) . . ?
N2 Au2 Au1 59.70(11) . . ?
Au3 Au2 Au1 60.279(5) . . ?
N4 Au3 N5 179.90(17) . . ?
N4 Au3 Au2 60.40(11) . . ?
N5 Au3 Au2 119.68(11) . . ?
N4 Au3 Au1 120.18(11) . . ?
N5 Au3 Au1 59.89(11) . . ?
Au2 Au3 Au1 59.991(5) . . ?
C3 N1 N2 106.8(4) . . ?
C3 N1 Au1 133.6(3) . . ?
N2 N1 Au1 118.9(3) . . ?
C1 N2 N1 107.7(4) . . ?
C1 N2 Au2 132.1(3) . . ?
N1 N2 Au2 119.3(3) . . ?
C8 N3 N4 107.9(4) . . ?
C8 N3 Au2 132.5(3) . . ?
N4 N3 Au2 119.6(3) . . ?
C6 N4 N3 107.1(4) . . ?
C6 N4 Au3 133.1(3) . . ?
N3 N4 Au3 119.7(3) . . ?
C13 N5 N6 108.1(4) . . ?
C13 N5 Au3 132.0(3) . . ?
N6 N5 Au3 119.8(3) . . ?
C11 N6 N5 107.6(4) . . ?
C11 N6 Au1 132.0(3) . . ?
N5 N6 Au1 120.4(3) . . ?
N2 C1 C2 110.2(4) . . ?
N2 C1 C4 121.9(4) . . ?
C2 C1 C4 127.8(4) . . ?
C1 C2 C3 104.8(4) . . ?
C1 C2 H2 128(3) . . ?
C3 C2 H2 127(3) . . ?
N1 C3 C2 110.4(4) . . ?
N1 C3 C5 121.1(4) . . ?
C2 C3 C5 128.5(4) . . ?
F1 C4 F3 107.4(4) . . ?
F1 C4 F2 107.2(4) . . ?
F3 C4 F2 106.9(4) . . ?
F1 C4 C1 113.1(4) . . ?
F3 C4 C1 110.3(4) . . ?
F2 C4 C1 111.6(4) . . ?
F6 C5 F5 106.7(4) . . ?
F6 C5 F4 107.1(4) . . ?
F5 C5 F4 107.0(4) . . ?
F6 C5 C3 110.3(4) . . ?
F5 C5 C3 112.1(4) . . ?
F4 C5 C3 113.2(4) . . ?
N4 C6 C7 110.7(4) . . ?
N4 C6 C9 119.9(4) . . ?
C7 C6 C9 129.2(4) . . ?
C6 C7 C8 103.8(4) . . ?
C6 C7 H7 125(3) . . ?
C8 C7 H7 131(3) . . ?
N3 C8 C7 110.5(4) . . ?
N3 C8 C10 121.3(4) . . ?
C7 C8 C10 128.0(4) . . ?
F8 C9 F7 107.8(4) . . ?
F8 C9 F9 107.4(4) . . ?
F7 C9 F9 107.1(4) . . ?
F8 C9 C6 111.3(4) . . ?
F7 C9 C6 113.2(4) . . ?
F9 C9 C6 109.7(4) . . ?
F12 C10 F11 107.6(4) . . ?
F12 C10 F10 107.5(4) . . ?
F11 C10 F10 106.2(4) . . ?
F12 C10 C8 111.2(4) . . ?
F11 C10 C8 111.7(4) . . ?
F10 C10 C8 112.3(4) . . ?
N6 C11 C12 110.5(4) . . ?
N6 C11 C14 121.2(4) . . ?
C12 C11 C14 128.2(4) . . ?
C11 C12 C13 103.9(4) . . ?
C11 C12 H12 128(3) . . ?
C13 C12 H12 128(3) . . ?
N5 C13 C12 109.9(4) . . ?
N5 C13 C15 121.5(4) . . ?
C12 C13 C15 128.5(4) . . ?
F13 C14 F14 107.0(4) . . ?
F13 C14 F15 107.5(4) . . ?
F14 C14 F15 107.2(4) . . ?
F13 C14 C11 112.6(4) . . ?
F14 C14 C11 112.2(4) . . ?
F15 C14 C11 110.1(4) . . ?
F16 C15 F18 107.7(4) . . ?
F16 C15 F17 107.5(4) . . ?
F18 C15 F17 106.3(4) . . ?
F16 C15 C13 110.9(4) . . ?
F18 C15 C13 113.0(4) . . ?
F17 C15 C13 111.2(4) . . ?

loop_
_geom_bond_atom_site_label_1
_geom_bond_atom_site_label_2
_geom_bond_distance
_geom_bond_site_symmetry_2
_geom_bond_publ_flag
Au1 N6 1.990(4) . ?
Au1 N1 1.995(4) . ?
Au1 Au2 3.3503(3) . ?
Au1 Au3 3.3600(3) . ?
Au2 N3 2.001(4) . ?
Au2 N2 2.003(4) . ?
Au2 Au3 3.3415(3) . ?
Au3 N4 1.995(4) . ?
Au3 N5 1.995(4) . ?
N1 C3 1.355(6) . ?
N1 N2 1.362(5) . ?
N2 C1 1.349(6) . ?
N3 C8 1.338(6) . ?
N3 N4 1.364(5) . ?
N4 C6 1.350(6) . ?
N5 C13 1.350(6) . ?
N5 N6 1.360(5) . ?
N6 C11 1.349(6) . ?
F1 C4 1.329(5) . ?
F2 C4 1.334(5) . ?
F3 C4 1.332(5) . ?
F4 C5 1.349(6) . ?
F5 C5 1.330(5) . ?
F6 C5 1.329(5) . ?
F7 C9 1.337(5) . ?
F8 C9 1.325(5) . ?
F9 C9 1.349(5) . ?
F10 C10 1.338(5) . ?
F11 C10 1.334(5) . ?
F12 C10 1.317(5) . ?
F13 C14 1.331(5) . ?
F14 C14 1.333(5) . ?
F15 C14 1.340(5) . ?
F16 C15 1.333(5) . ?
F17 C15 1.342(5) . ?
F18 C15 1.339(5) . ?
C1 C2 1.366(7) . ?
C1 C4 1.496(7) . ?
C2 C3 1.367(7) . ?
C2 H2 0.99(5) . ?
C3 C5 1.493(6) . ?
C6 C7 1.377(6) . ?
C6 C9 1.496(7) . ?
C7 C8 1.383(6) . ?
C7 H7 0.99(5) . ?
C8 C10 1.500(7) . ?
C11 C12 1.384(7) . ?
C11 C14 1.490(6) . ?
C12 C13 1.394(7) . ?
C12 H12 0.92(4) . ?
C13 C15 1.483(6) . ?
